data_2106978
loop_
_publ_author_name
'Henke, H.'
'Baernighausen, H.'

_publ_section_title
;
 Die Kristallstruktur von Azidoformamidium-chlorid, H2 N)2 C N3) Cl
;
_journal_name_full 'Acta Crystallographica B (24,1968-38,1982)'
_journal_page_first 1100
_journal_page_last 1107
_journal_volume 28
_journal_year 1972
_chemical_formula_sum 'C H4 Cl N5'
_chemical_name_systematic '((H2 N)2 C N3) Cl'
_space_group_IT_number 9
_symmetry_space_group_name_Hall 'C -2yc'
_symmetry_space_group_name_H-M 'C 1 c 1'
_cell_angle_alpha 90
_cell_angle_beta 92.2
_cell_angle_gamma 90
_cell_formula_units_Z 4
_cell_length_a 5.116
_cell_length_b 10.737
_cell_length_c 9.707
_cell_volume 532.817
_citation_journal_id_ASTM ACBCAR
_cod_data_source_file Henke_ACBCAR_1972_1973.cif
_cod_data_source_block C1H4Cl1N5
_cod_original_cell_volume 532.8173
_cod_original_formula_sum 'C1 H4 Cl1 N5'
_cod_database_code 2106978

loop_
_symmetry_equiv_pos_as_xyz
x,y,z
x,-y,z+1/2
x+1/2,y+1/2,z
x+1/2,-y+1/2,z+1/2

loop_
_atom_site_label
_atom_site_type_symbol
_atom_site_fract_x
_atom_site_fract_y
_atom_site_fract_z
_atom_site_occupancy
_atom_site_U_iso_or_equiv
H4 H+1 0.236 0.51 0.325 1 0.0
N3 N -0.0364 0.5642 0.5052 1 0.0
H2 H+1 -0.206 0.289 0.417 1 0.0
H3 H+1 0.159 0.359 0.305 1 0.0
H1 H+1 -0.302 0.37 0.546 1 0.0
N5 N -0.421 0.6281 0.6214 1 0.0
N1 N-3 -0.2089 0.3619 0.4666 1 0.0
C1 C+4 -0.0409 0.4487 0.4396 1 0.0
N4 N -0.2444 0.5903 0.5655 1 0.0
Cl1 Cl-1 0 0.1567 0.25 1 0.0
N2 N-3 0.1415 0.4352 0.3492 1 0.0
